data_7220133
loop_
_publ_author_name
'Li, Qiao-Yun'
'Tian, He'
'Li, Xiu Yun'
'Zou, Jian Hua'
'Mei, Guo Dong'
'Qiu, Li Jun'
'Wei, Bo'
'Yang, Gao-Wen'

_publ_section_title
;
 Substituted group directed assembly of zinc coordination compounds based
 on bifunctional ligands, from mono, di to tristetrazole-carboxylate
;
_journal_name_full 'RSC Adv.'
_journal_paper_doi 10.1039/C5RA03848K
_journal_year 2015
_chemical_formula_moiety 'C30 H42 N24 O24 Zn3, 2(C2 H6 O), 2(C H3 O), 4(H2 O)'
_chemical_formula_sum 'C36 H68 N24 O32 Zn3'
_chemical_formula_weight 1545.25
_chemical_name_systematic
; 
 ? 
;
_space_group_IT_number 2
_symmetry_cell_setting triclinic
_symmetry_space_group_name_Hall '-P 1'
_symmetry_space_group_name_H-M 'P -1'
_atom_sites_solution_hydrogens geom
_atom_sites_solution_primary direct
_atom_sites_solution_secondary difmap
_audit_creation_method SHELXL-97
_audit_update_record
;
2015-02-03 deposited with the CCDC.
2015-04-16 downloaded from the CCDC.
;
_cell_angle_alpha 65.49(3)
_cell_angle_beta 77.19(3)
_cell_angle_gamma 79.62(3)
_cell_formula_units_Z 1
_cell_length_a 8.5225(17)
_cell_length_b 13.641(3)
_cell_length_c 14.685(3)
_cell_measurement_temperature 293(2)
_cell_volume 1507.2(7)
_computing_structure_refinement 'SHELXL-97 (Sheldrick, 1997)'
_computing_structure_solution 'SHELXS-97 (Sheldrick, 1990)'
_diffrn_ambient_temperature 293(2)
_diffrn_measured_fraction_theta_full 0.993
_diffrn_measured_fraction_theta_max 0.993
_diffrn_measurement_device_type 'Rigaku mercury'
_diffrn_measurement_method \w
_diffrn_radiation_monochromator graphite
_diffrn_radiation_source 'fine-focus sealed tube'
_diffrn_radiation_type MoK\a
_diffrn_radiation_wavelength 0.71073
_diffrn_reflns_av_R_equivalents 0.0750
_diffrn_reflns_av_sigmaI/netI 0.0957
_diffrn_reflns_limit_h_max 10
_diffrn_reflns_limit_h_min -10
_diffrn_reflns_limit_k_max 16
_diffrn_reflns_limit_k_min -16
_diffrn_reflns_limit_l_max 17
_diffrn_reflns_limit_l_min -17
_diffrn_reflns_number 12804
_diffrn_reflns_theta_full 25.00
_diffrn_reflns_theta_max 25.00
_diffrn_reflns_theta_min 3.05
_diffrn_standards_decay_% 0
_diffrn_standards_interval_count 0
_diffrn_standards_interval_time 0
_diffrn_standards_number 0
_exptl_absorpt_coefficient_mu 1.297
_exptl_absorpt_correction_T_max 0.7724
_exptl_absorpt_correction_T_min 0.7460
_exptl_absorpt_correction_type multi-scan
_exptl_crystal_density_diffrn 1.702
_exptl_crystal_density_method 'not measured'
_exptl_crystal_F_000 798
_exptl_crystal_size_max 0.24
_exptl_crystal_size_mid 0.23
_exptl_crystal_size_min 0.21
_refine_diff_density_max 1.646
_refine_diff_density_min -1.212
_refine_diff_density_rms 0.140
_refine_ls_extinction_method none
_refine_ls_goodness_of_fit_ref 1.102
_refine_ls_hydrogen_treatment constr
_refine_ls_matrix_type full
_refine_ls_number_parameters 431
_refine_ls_number_reflns 5284
_refine_ls_number_restraints 360
_refine_ls_restrained_S_all 1.170
_refine_ls_R_factor_all 0.1287
_refine_ls_R_factor_gt 0.0916
_refine_ls_shift/su_max 0.008
_refine_ls_shift/su_mean 0.001
_refine_ls_structure_factor_coef Fsqd
_refine_ls_weighting_details 'calc w=1/[\s^2^(Fo^2^)+(0.0965P)^2^+7.1830P] where P=(Fo^2^+2Fc^2^)/3'
_refine_ls_weighting_scheme calc
_refine_ls_wR_factor_gt 0.2186
_refine_ls_wR_factor_ref 0.2378
_reflns_number_gt 3652
_reflns_number_total 5284
_reflns_threshold_expression >2sigma(I)
_cod_data_source_file c5ra03848k7.cif
_cod_data_source_block t
_cod_original_cell_volume 1507.2(5)
_cod_database_code 7220133

loop_
_symmetry_equiv_pos_as_xyz
'x, y, z'
'-x, -y, -z'

loop_
_atom_site_label
_atom_site_type_symbol
_atom_site_fract_x
_atom_site_fract_y
_atom_site_fract_z
_atom_site_U_iso_or_equiv
_atom_site_adp_type
_atom_site_occupancy
_atom_site_symmetry_multiplicity
_atom_site_calc_flag
_atom_site_refinement_flags
Zn1 Zn 0.30508(12) 0.75778(8) 0.31811(7) 0.0325(3) Uani 1 1 d .
Zn2 Zn 0.0000 1.0000 0.0000 0.0310(4) Uani 1 2 d S
C1 C 0.3614(11) 1.4936(6) -0.0638(6) 0.0311(13) Uani 1 1 d U
H1A H 0.4467 1.4836 -0.1121 0.037 Uiso 1 1 calc R
C2 C 0.2976(10) 1.5982(6) -0.0707(6) 0.0292(13) Uani 1 1 d U
C3 C 0.1687(10) 1.6131(7) 0.0022(6) 0.0313(13) Uani 1 1 d U
H3A H 0.1265 1.6826 -0.0026 0.038 Uiso 1 1 calc R
C4 C 0.1049(10) 1.5232(6) 0.0815(6) 0.0294(13) Uani 1 1 d U
C5 C 0.1682(10) 1.4191(6) 0.0879(6) 0.0310(13) Uani 1 1 d U
H5A H 0.1242 1.3592 0.1406 0.037 Uiso 1 1 calc R
C6 C 0.2952(10) 1.4044(6) 0.0166(6) 0.0297(13) Uani 1 1 d U
C7 C 0.3655(11) 1.6921(6) -0.1544(6) 0.0323(14) Uani 1 1 d U
C8 C -0.0316(11) 1.5381(6) 0.1566(6) 0.0323(14) Uani 1 1 d U
C9 C 0.3608(10) 1.2937(6) 0.0247(6) 0.0301(14) Uani 1 1 d U
C10 C 0.4035(10) 1.0136(6) 0.1389(6) 0.0321(17) Uani 1 1 d U
H10A H 0.3940 1.0012 0.2098 0.039 Uiso 1 1 calc R
H10B H 0.5036 0.9745 0.1203 0.039 Uiso 1 1 calc R
C11 C 0.2613(10) 0.9711(6) 0.1243(6) 0.0266(16) Uani 1 1 d U
C12 C -0.3404(11) 1.4550(7) 0.3660(6) 0.0392(19) Uani 1 1 d U
H12A H -0.3847 1.4003 0.3558 0.047 Uiso 1 1 calc R
H12B H -0.4289 1.5076 0.3749 0.047 Uiso 1 1 calc R
C13 C -0.2637(12) 1.4015(8) 0.4621(7) 0.046(2) Uani 1 1 d U
C14 C 0.6108(15) 1.8291(10) -0.3817(8) 0.070(3) Uani 1 1 d U
H14A H 0.7101 1.7811 -0.3798 0.084 Uiso 1 1 calc R
H14B H 0.6379 1.9009 -0.3966 0.084 Uiso 1 1 calc R
C15 C 0.516(2) 1.8327(11) -0.4673(9) 0.077(3) Uani 1 1 d U
C18 C 0.927(3) 0.2072(18) 0.318(2) 0.215(10) Uani 1 1 d U
H18A H 0.9049 0.2533 0.2508 0.322 Uiso 1 1 calc R
H18B H 1.0171 0.2306 0.3302 0.322 Uiso 1 1 calc R
H18C H 0.8339 0.2111 0.3669 0.322 Uiso 1 1 calc R
C16 C 0.7783(19) 0.8627(13) 0.2974(11) 0.089(4) Uani 1 1 d .
H16A H 0.8386 0.7996 0.2888 0.133 Uiso 1 1 calc R
H16B H 0.7474 0.9131 0.2340 0.133 Uiso 1 1 calc R
H16C H 0.6831 0.8420 0.3473 0.133 Uiso 1 1 calc R
C17 C 0.969(4) 0.089(2) 0.325(2) 0.219(10) Uani 1 1 d U
H17A H 0.8803 0.0742 0.3032 0.263 Uiso 1 1 calc R
H17B H 1.0625 0.0912 0.2735 0.263 Uiso 1 1 calc R
N1 N 0.4779(10) 1.6860(6) -0.2311(6) 0.044(2) Uani 1 1 d .
N2 N 0.5033(10) 1.7897(6) -0.2846(6) 0.048(2) Uani 1 1 d .
N3 N 0.4163(11) 1.8561(6) -0.2449(6) 0.046(2) Uani 1 1 d .
N4 N 0.3265(10) 1.7953(6) -0.1609(5) 0.0400(19) Uani 1 1 d .
N5 N -0.0951(10) 1.6346(6) 0.1616(6) 0.0398(18) Uani 1 1 d .
N6 N -0.2172(9) 1.6143(6) 0.2381(6) 0.0392(18) Uani 1 1 d .
N7 N -0.2238(9) 1.5095(6) 0.2752(5) 0.0368(18) Uani 1 1 d .
N8 N -0.1135(9) 1.4585(6) 0.2286(5) 0.0349(17) Uani 1 1 d .
N9 N 0.3172(9) 1.2055(5) 0.1033(5) 0.0315(16) Uani 1 1 d .
N10 N 0.4081(9) 1.1285(5) 0.0773(5) 0.0296(16) Uani 1 1 d .
N11 N 0.5034(10) 1.1647(6) -0.0110(6) 0.0388(18) Uani 1 1 d .
N12 N 0.4746(10) 1.2723(5) -0.0467(5) 0.0387(18) Uani 1 1 d .
O1 O 0.2293(8) 0.8764(5) 0.1867(5) 0.0422(11) Uani 1 1 d U
O2 O 0.1899(8) 1.0286(5) 0.0525(5) 0.0409(12) Uani 1 1 d U
O12 O -0.1668(8) 1.0177(5) 0.1204(5) 0.0495(14) Uani 1 1 d U
H12C H -0.2412 1.0335 0.0821 0.074 Uiso 1 1 d R
H12D H -0.1673 1.0810 0.1184 0.074 Uiso 1 1 d R
O11 O 0.0483(8) 0.8347(5) 0.0812(5) 0.0437(13) Uani 1 1 d U
H11B H 0.0830 0.8253 0.1346 0.066 Uiso 1 1 d R
H11C H -0.0389 0.8049 0.0977 0.066 Uiso 1 1 d R
O9 O 0.0645(9) 0.7158(6) 0.3597(5) 0.0594(15) Uani 1 1 d U
H9A H 0.0260 0.7552 0.3931 0.089 Uiso 1 1 d R
H9B H 0.0635 0.6489 0.3979 0.089 Uiso 1 1 d R
O8 O 0.2659(11) 0.8712(6) 0.3822(6) 0.0709(17) Uani 1 1 d U
H8A H 0.3538 0.8981 0.3721 0.106 Uiso 1 1 d R
H8B H 0.2538 0.8213 0.4413 0.106 Uiso 1 1 d R
O7 O 0.5460(9) 0.7872(6) 0.2771(6) 0.0716(18) Uani 1 1 d U
H7B H 0.5823 0.7823 0.2202 0.107 Uiso 1 1 d R
H7A H 0.5903 0.7268 0.3139 0.107 Uiso 1 1 d R
O3 O -0.1124(10) 1.3930(8) 0.4519(6) 0.082(2) Uani 1 1 d U
O4 O -0.3597(8) 1.3638(6) 0.5423(5) 0.0504(17) Uani 1 1 d U
O5 O 0.3874(19) 1.8261(11) -0.4528(8) 0.127(4) Uani 1 1 d U
O6 O 0.6148(19) 1.8651(12) -0.5499(10) 0.162(4) Uani 1 1 d U
O13 O 0.1698(12) 0.4850(7) 0.3537(7) 0.089(2) Uani 1 1 d U
H13A H 0.1062 0.4431 0.3546 0.134 Uiso 1 1 d R
H13B H 0.2670 0.4615 0.3381 0.134 Uiso 1 1 d R
O14 O 0.6955(13) 0.6250(8) 0.4800(8) 0.107(3) Uani 1 1 d U
H14C H 0.7568 0.6685 0.4786 0.160 Uiso 1 1 d R
H14E H 0.7527 0.5740 0.4654 0.160 Uiso 1 1 d R
O16 O 1.001(2) -0.0012(14) 0.4087(13) 0.179(6) Uani 1 1 d U
H16D H 1.0106 -0.0770 0.4248 0.269 Uiso 1 1 d R
O10 O 0.3645(9) 0.6441(5) 0.2500(5) 0.0528(14) Uani 1 1 d U
H10C H 0.4642 0.6440 0.2242 0.079 Uiso 1 1 d R
H10D H 0.3080 0.6615 0.2036 0.079 Uiso 1 1 d R
O15 O 0.8736(17) 0.9111(12) 0.3295(11) 0.148(5) Uani 1 1 d .

loop_
_atom_site_aniso_label
_atom_site_aniso_U_11
_atom_site_aniso_U_22
_atom_site_aniso_U_33
_atom_site_aniso_U_23
_atom_site_aniso_U_13
_atom_site_aniso_U_12
Zn1 0.0394(6) 0.0288(6) 0.0232(5) -0.0028(4) -0.0071(4) -0.0047(4)
Zn2 0.0371(8) 0.0197(7) 0.0349(8) -0.0057(6) -0.0138(7) -0.0022(6)
C1 0.039(3) 0.024(2) 0.027(2) -0.005(2) -0.009(2) -0.006(2)
C2 0.039(2) 0.023(2) 0.025(2) -0.005(2) -0.009(2) -0.006(2)
C3 0.040(3) 0.025(2) 0.028(2) -0.006(2) -0.008(2) -0.006(2)
C4 0.039(2) 0.024(2) 0.025(2) -0.005(2) -0.010(2) -0.006(2)
C5 0.040(3) 0.025(2) 0.026(2) -0.004(2) -0.010(2) -0.007(2)
C6 0.039(2) 0.023(2) 0.026(2) -0.006(2) -0.010(2) -0.006(2)
C7 0.043(3) 0.025(2) 0.027(3) -0.006(2) -0.006(2) -0.008(2)
C8 0.040(3) 0.026(2) 0.026(2) -0.003(2) -0.008(2) -0.007(2)
C9 0.038(3) 0.022(2) 0.028(2) -0.004(2) -0.010(2) -0.007(2)
C10 0.039(4) 0.022(3) 0.032(3) -0.002(3) -0.013(3) -0.007(3)
C11 0.033(4) 0.020(3) 0.024(4) -0.003(3) -0.010(3) -0.001(3)
C12 0.039(4) 0.039(4) 0.029(4) -0.001(3) -0.002(3) -0.013(3)
C13 0.039(5) 0.048(5) 0.032(4) 0.004(4) 0.000(4) -0.014(4)
C14 0.072(5) 0.053(4) 0.047(4) 0.002(4) 0.019(4) -0.004(4)
C15 0.098(7) 0.065(6) 0.028(5) -0.007(4) 0.027(5) 0.019(5)
C18 0.26(2) 0.114(13) 0.22(2) -0.056(15) 0.058(18) -0.064(16)
C16 0.092(11) 0.102(12) 0.069(9) -0.028(8) -0.028(8) 0.003(9)
C17 0.26(2) 0.118(13) 0.23(2) -0.052(15) 0.058(18) -0.062(16)
N1 0.053(5) 0.029(4) 0.038(4) -0.007(3) 0.010(4) -0.009(4)
N2 0.051(5) 0.039(5) 0.043(5) -0.007(4) 0.009(4) -0.021(4)
N3 0.069(6) 0.025(4) 0.040(5) -0.008(4) -0.013(4) -0.006(4)
N4 0.059(5) 0.024(4) 0.030(4) -0.005(3) 0.001(4) -0.009(4)
N5 0.046(5) 0.030(4) 0.035(4) -0.003(3) -0.001(4) -0.011(3)
N6 0.042(5) 0.029(4) 0.038(4) -0.005(3) 0.000(4) -0.010(3)
N7 0.047(5) 0.034(4) 0.022(4) -0.002(3) -0.005(3) -0.010(4)
N8 0.044(4) 0.029(4) 0.027(4) -0.006(3) -0.002(3) -0.008(3)
N9 0.039(4) 0.026(4) 0.027(4) -0.006(3) -0.010(3) -0.002(3)
N10 0.038(4) 0.021(3) 0.030(4) -0.006(3) -0.013(3) -0.004(3)
N11 0.051(5) 0.029(4) 0.037(4) -0.014(3) -0.005(4) -0.006(4)
N12 0.054(5) 0.022(4) 0.030(4) -0.003(3) 0.001(4) -0.006(3)
O1 0.055(2) 0.031(2) 0.042(2) -0.0074(18) -0.0200(19) -0.0091(18)
O2 0.051(3) 0.029(2) 0.042(2) -0.004(2) -0.024(2) -0.008(2)
O12 0.059(3) 0.034(3) 0.050(3) -0.014(2) -0.009(3) 0.003(2)
O11 0.056(3) 0.028(2) 0.049(3) -0.007(2) -0.024(2) -0.009(2)
O9 0.067(3) 0.049(3) 0.051(3) -0.007(2) -0.012(2) -0.007(2)
O8 0.098(4) 0.051(3) 0.054(3) -0.011(3) -0.017(3) -0.004(3)
O7 0.069(3) 0.052(3) 0.072(3) 0.006(3) -0.021(3) -0.013(3)
O3 0.056(4) 0.107(5) 0.044(4) 0.019(4) -0.012(3) -0.027(4)
O4 0.049(4) 0.058(4) 0.025(3) 0.003(3) -0.002(3) -0.012(3)
O5 0.165(7) 0.145(7) 0.070(5) -0.050(5) -0.004(5) -0.014(6)
O6 0.174(7) 0.165(7) 0.093(6) -0.028(5) 0.022(5) 0.007(6)
O13 0.085(4) 0.079(4) 0.079(4) 0.000(3) -0.009(4) -0.031(3)
O14 0.099(5) 0.089(5) 0.102(5) -0.006(5) -0.020(5) -0.011(5)
O16 0.233(11) 0.150(9) 0.170(10) -0.078(8) -0.071(8) 0.029(8)
O10 0.061(3) 0.045(3) 0.049(3) -0.011(2) -0.010(3) -0.014(2)
O15 0.126(11) 0.180(14) 0.121(11) -0.045(10) -0.021(9) -0.005(10)

loop_
_atom_type_symbol
_atom_type_description
_atom_type_scat_dispersion_real
_atom_type_scat_dispersion_imag
_atom_type_scat_source
C C 0.0033 0.0016 'International Tables Vol C Tables 4.2.6.8 and 6.1.1.4'
H H 0.0000 0.0000 'International Tables Vol C Tables 4.2.6.8 and 6.1.1.4'
N N 0.0061 0.0033 'International Tables Vol C Tables 4.2.6.8 and 6.1.1.4'
O O 0.0106 0.0060 'International Tables Vol C Tables 4.2.6.8 and 6.1.1.4'
Zn Zn 0.2839 1.4301 'International Tables Vol C Tables 4.2.6.8 and 6.1.1.4'

loop_
_geom_angle_atom_site_label_1
_geom_angle_atom_site_label_2
_geom_angle_atom_site_label_3
_geom_angle
_geom_angle_site_symmetry_1
_geom_angle_site_symmetry_3
O8 Zn1 O7 87.9(4) . .
O8 Zn1 O1 89.7(3) . .
O7 Zn1 O1 96.4(3) . .
O8 Zn1 O10 175.5(3) . .
O7 Zn1 O10 87.6(3) . .
O1 Zn1 O10 91.1(3) . .
O8 Zn1 O9 96.2(3) . .
O7 Zn1 O9 175.6(3) . .
O1 Zn1 O9 85.5(3) . .
O10 Zn1 O9 88.4(3) . .
O8 Zn1 O4 89.3(3) . 2_576
O7 Zn1 O4 88.7(3) . 2_576
O1 Zn1 O4 174.8(3) . 2_576
O10 Zn1 O4 90.4(3) . 2_576
O9 Zn1 O4 89.5(3) . 2_576
O11 Zn2 O11 180.0(2) 2_575 .
O11 Zn2 O12 87.7(3) 2_575 .
O11 Zn2 O12 92.3(3) . .
O11 Zn2 O12 92.3(3) 2_575 2_575
O11 Zn2 O12 87.7(3) . 2_575
O12 Zn2 O12 180.000(1) . 2_575
O11 Zn2 O2 90.6(2) 2_575 .
O11 Zn2 O2 89.4(2) . .
O12 Zn2 O2 91.5(3) . .
O12 Zn2 O2 88.5(3) 2_575 .
O11 Zn2 O2 89.4(2) 2_575 2_575
O11 Zn2 O2 90.6(2) . 2_575
O12 Zn2 O2 88.5(3) . 2_575
O12 Zn2 O2 91.5(3) 2_575 2_575
O2 Zn2 O2 180.000(1) . 2_575
C6 C1 C2 119.1(8) . .
C6 C1 H1A 120.4 . .
C2 C1 H1A 120.4 . .
C3 C2 C1 120.4(7) . .
C3 C2 C7 119.8(7) . .
C1 C2 C7 119.7(8) . .
C2 C3 C4 119.4(8) . .
C2 C3 H3A 120.3 . .
C4 C3 H3A 120.3 . .
C5 C4 C3 120.0(8) . .
C5 C4 C8 120.2(7) . .
C3 C4 C8 119.8(7) . .
C4 C5 C6 120.6(8) . .
C4 C5 H5A 119.7 . .
C6 C5 H5A 119.7 . .
C5 C6 C1 120.5(8) . .
C5 C6 C9 119.8(7) . .
C1 C6 C9 119.7(8) . .
N1 C7 N4 112.0(7) . .
N1 C7 C2 123.9(8) . .
N4 C7 C2 124.1(8) . .
N8 C8 N5 110.3(8) . .
N8 C8 C4 124.6(8) . .
N5 C8 C4 125.0(7) . .
N9 C9 N12 112.8(7) . .
N9 C9 C6 123.6(8) . .
N12 C9 C6 123.6(7) . .
N10 C10 C11 110.9(6) . .
N10 C10 H10A 109.4 . .
C11 C10 H10A 109.4 . .
N10 C10 H10B 109.5 . .
C11 C10 H10B 109.5 . .
H10A C10 H10B 108.0 . .
O2 C11 O1 125.3(8) . .
O2 C11 C10 118.5(7) . .
O1 C11 C10 116.2(7) . .
N7 C12 C13 112.5(7) . .
N7 C12 H12A 109.1 . .
C13 C12 H12A 109.1 . .
N7 C12 H12B 109.1 . .
C13 C12 H12B 109.1 . .
H12A C12 H12B 107.8 . .
O4 C13 O3 126.9(9) . .
O4 C13 C12 115.2(8) . .
O3 C13 C12 117.7(8) . .
N2 C14 C15 107.3(10) . .
N2 C14 H14A 110.1 . .
C15 C14 H14A 110.3 . .
N2 C14 H14B 110.2 . .
C15 C14 H14B 110.5 . .
H14A C14 H14B 108.5 . .
O5 C15 O6 130.9(18) . .
O5 C15 C14 122.2(12) . .
O6 C15 C14 105.3(15) . .
C17 C18 H18A 109.5 . .
C17 C18 H18B 108.8 . .
H18A C18 H18B 109.5 . .
C17 C18 H18C 110.1 . .
H18A C18 H18C 109.5 . .
H18B C18 H18C 109.5 . .
O15 C16 H16A 109.5 . .
O15 C16 H16B 109.5 . .
H16A C16 H16B 109.5 . .
O15 C16 H16C 109.4 . .
H16A C16 H16C 109.5 . .
H16B C16 H16C 109.5 . .
O16 C17 C18 128(3) . .
O16 C17 H17A 104.2 . .
C18 C17 H17A 104.6 . .
O16 C17 H17B 106.8 . .
C18 C17 H17B 105.8 . .
H17A C17 H17B 105.9 . .
C7 N1 N2 101.7(7) . .
N3 N2 N1 114.2(8) . .
N3 N2 C14 121.5(8) . .
N1 N2 C14 124.2(9) . .
N2 N3 N4 106.1(7) . .
N3 N4 C7 106.0(7) . .
N6 N5 C8 106.7(7) . .
N5 N6 N7 105.7(7) . .
N6 N7 N8 114.3(7) . .
N6 N7 C12 121.7(8) . .
N8 N7 C12 123.9(7) . .
N7 N8 C8 103.0(7) . .
C9 N9 N10 101.7(7) . .
N11 N10 N9 114.3(6) . .
N11 N10 C10 121.9(7) . .
N9 N10 C10 123.8(7) . .
N10 N11 N12 105.8(7) . .
N11 N12 C9 105.4(7) . .
C11 O1 Zn1 138.2(5) . .
C11 O2 Zn2 131.3(5) . .
Zn2 O12 H12C 87.0 . .
Zn2 O12 H12D 109.1 . .
H12C O12 H12D 97.2 . .
Zn2 O11 H11B 108.8 . .
Zn2 O11 H11C 108.8 . .
H11B O11 H11C 109.5 . .
Zn1 O9 H9A 98.0 . .
Zn1 O9 H9B 109.5 . .
H9A O9 H9B 111.2 . .
Zn1 O8 H8A 109.2 . .
Zn1 O8 H8B 90.6 . .
H8A O8 H8B 108.8 . .
Zn1 O7 H7B 108.7 . .
Zn1 O7 H7A 100.9 . .
H7B O7 H7A 97.3 . .
C13 O4 Zn1 127.2(6) . 2_576
H13A O13 H13B 109.5 . .
H14C O14 H14E 109.5 . .
C17 O16 H16D 134.5 . .
Zn1 O10 H10C 109.1 . .
Zn1 O10 H10D 109.4 . .
H10C O10 H10D 109.5 . .

loop_
_geom_bond_atom_site_label_1
_geom_bond_atom_site_label_2
_geom_bond_distance
_geom_bond_site_symmetry_2
Zn1 O8 2.068(8) .
Zn1 O7 2.071(8) .
Zn1 O1 2.085(6) .
Zn1 O10 2.108(7) .
Zn1 O9 2.117(7) .
Zn1 O4 2.120(6) 2_576
Zn2 O11 2.080(6) 2_575
Zn2 O11 2.080(6) .
Zn2 O12 2.079(7) .
Zn2 O12 2.079(7) 2_575
Zn2 O2 2.097(6) .
Zn2 O2 2.097(6) 2_575
C1 C6 1.397(11) .
C1 C2 1.403(11) .
C1 H1A 0.9300 .
C2 C3 1.405(12) .
C2 C7 1.460(11) .
C3 C4 1.390(11) .
C3 H3A 0.9300 .
C4 C5 1.398(11) .
C4 C8 1.464(12) .
C5 C6 1.378(12) .
C5 H5A 0.9300 .
C6 C9 1.478(11) .
C7 N1 1.328(11) .
C7 N4 1.354(11) .
C8 N8 1.334(10) .
C8 N5 1.355(11) .
C9 N9 1.318(10) .
C9 N12 1.352(11) .
C10 N10 1.452(10) .
C10 C11 1.524(11) .
C10 H10A 0.9700 .
C10 H10B 0.9700 .
C11 O2 1.235(9) .
C11 O1 1.270(9) .
C12 N7 1.474(11) .
C12 C13 1.527(13) .
C12 H12A 0.9700 .
C12 H12B 0.9700 .
C13 O4 1.242(11) .
C13 O3 1.254(12) .
C14 N2 1.458(13) .
C14 C15 1.62(2) .
C14 H14A 0.9700 .
C14 H14B 0.9700 .
C15 O5 1.085(18) .
C15 O6 1.268(16) .
C18 C17 1.54(3) .
C18 H18A 0.9600 .
C18 H18B 0.9600 .
C18 H18C 0.9600 .
C16 O15 1.393(19) .
C16 H16A 0.9600 .
C16 H16B 0.9600 .
C16 H16C 0.9600 .
C17 O16 1.37(3) .
C17 H17A 0.9700 .
C17 H17B 0.9700 .
N1 N2 1.333(10) .
N2 N3 1.308(11) .
N3 N4 1.326(10) .
N5 N6 1.323(10) .
N6 N7 1.310(10) .
N7 N8 1.307(10) .
N9 N10 1.326(9) .
N10 N11 1.315(10) .
N11 N12 1.333(10) .
O12 H12C 0.8800 .
O12 H12D 0.8500 .
O11 H11B 0.8504 .
O11 H11C 0.8503 .
O9 H9A 0.8505 .
O9 H9B 0.8498 .
O8 H8A 0.8501 .
O8 H8B 0.8499 .
O7 H7B 0.8498 .
O7 H7A 0.8500 .
O4 Zn1 2.120(6) 2_576
O13 H13A 0.8496 .
O13 H13B 0.8500 .
O14 H14C 0.8499 .
O14 H14E 0.8502 .
O16 H16D 0.9525 .
O10 H10C 0.8500 .
O10 H10D 0.8501 .

loop_
_geom_torsion_atom_site_label_1
_geom_torsion_atom_site_label_2
_geom_torsion_atom_site_label_3
_geom_torsion_atom_site_label_4
_geom_torsion
_geom_torsion_site_symmetry_1
_geom_torsion_site_symmetry_4
C6 C1 C2 C3 -0.1(12) . .
C6 C1 C2 C7 -179.9(7) . .
C1 C2 C3 C4 0.1(12) . .
C7 C2 C3 C4 179.9(7) . .
C2 C3 C4 C5 -0.5(12) . .
C2 C3 C4 C8 -178.7(7) . .
C3 C4 C5 C6 0.8(12) . .
C8 C4 C5 C6 179.0(8) . .
C4 C5 C6 C1 -0.8(12) . .
C4 C5 C6 C9 179.9(7) . .
C2 C1 C6 C5 0.4(12) . .
C2 C1 C6 C9 179.7(7) . .
C3 C2 C7 N1 -174.2(8) . .
C1 C2 C7 N1 5.7(13) . .
C3 C2 C7 N4 8.8(13) . .
C1 C2 C7 N4 -171.3(8) . .
C5 C4 C8 N8 -6.2(13) . .
C3 C4 C8 N8 172.1(8) . .
C5 C4 C8 N5 175.3(8) . .
C3 C4 C8 N5 -6.5(13) . .
C5 C6 C9 N9 -8.0(12) . .
C1 C6 C9 N9 172.7(8) . .
C5 C6 C9 N12 173.6(8) . .
C1 C6 C9 N12 -5.7(12) . .
N10 C10 C11 O2 13.4(11) . .
N10 C10 C11 O1 -168.6(7) . .
N7 C12 C13 O4 173.1(9) . .
N7 C12 C13 O3 -12.1(14) . .
N2 C14 C15 O5 13.9(19) . .
N2 C14 C15 O6 -178.7(11) . .
N4 C7 N1 N2 -0.8(10) . .
C2 C7 N1 N2 -178.1(8) . .
C7 N1 N2 N3 0.7(11) . .
C7 N1 N2 C14 -176.0(10) . .
C15 C14 N2 N3 -98.6(11) . .
C15 C14 N2 N1 77.9(13) . .
N1 N2 N3 N4 -0.4(11) . .
C14 N2 N3 N4 176.5(10) . .
N2 N3 N4 C7 -0.1(10) . .
N1 C7 N4 N3 0.6(10) . .
C2 C7 N4 N3 177.9(8) . .
N8 C8 N5 N6 0.4(10) . .
C4 C8 N5 N6 179.1(8) . .
C8 N5 N6 N7 -0.4(9) . .
N5 N6 N7 N8 0.3(10) . .
N5 N6 N7 C12 176.5(7) . .
C13 C12 N7 N6 -99.9(10) . .
C13 C12 N7 N8 75.9(11) . .
N6 N7 N8 C8 -0.1(10) . .
C12 N7 N8 C8 -176.2(8) . .
N5 C8 N8 N7 -0.2(9) . .
C4 C8 N8 N7 -178.9(8) . .
N12 C9 N9 N10 -0.3(9) . .
C6 C9 N9 N10 -178.9(7) . .
C9 N9 N10 N11 0.4(9) . .
C9 N9 N10 C10 -178.8(7) . .
C11 C10 N10 N11 -98.3(9) . .
C11 C10 N10 N9 80.8(9) . .
N9 N10 N11 N12 -0.3(9) . .
C10 N10 N11 N12 179.0(7) . .
N10 N11 N12 C9 0.0(9) . .
N9 C9 N12 N11 0.2(10) . .
C6 C9 N12 N11 178.8(7) . .
O2 C11 O1 Zn1 -175.8(6) . .
C10 C11 O1 Zn1 6.4(13) . .
O8 Zn1 O1 C11 52.2(9) . .
O7 Zn1 O1 C11 -35.6(9) . .
O10 Zn1 O1 C11 -123.3(9) . .
O9 Zn1 O1 C11 148.4(9) . .
O4 Zn1 O1 C11 131(3) 2_576 .
O1 C11 O2 Zn2 -1.4(13) . .
C10 C11 O2 Zn2 176.3(6) . .
O11 Zn2 O2 C11 162.0(8) 2_575 .
O11 Zn2 O2 C11 -18.0(8) . .
O12 Zn2 O2 C11 74.3(8) . .
O12 Zn2 O2 C11 -105.7(8) 2_575 .
O2 Zn2 O2 C11 -79(60) 2_575 .
O3 C13 O4 Zn1 -16.0(17) . 2_576
C12 C13 O4 Zn1 158.3(7) . 2_576
